data_1570559
loop_
_publ_author_name
'Rago, Alexander J.'
'Ye, Rong'
'Liu, Xin'
'Dong, Guangbin'

_publ_section_title
;
 A four-component reaction to access 3,3-disubstituted indolines
 <i>via</i> the palladium-norbornene-catalyzed <i>ortho</i>
 amination/<i>ipso</i> conjunctive coupling.
;
_journal_issue 4
_journal_name_full 'Chemical science'
_journal_page_first 1318
_journal_page_last 1323
_journal_paper_doi 10.1039/d3sc06409c
_journal_volume 15
_journal_year 2024
_chemical_formula_moiety 'C17 H18 N'
_chemical_formula_sum 'C17 H18 N'
_chemical_formula_weight 236.32
_space_group_crystal_system orthorhombic
_space_group_IT_number 19
_space_group_name_Hall 'P 2ac 2ab'
_space_group_name_H-M_alt 'P 21 21 21'
_atom_sites_solution_hydrogens geom
_audit_creation_date 2023-11-22
_audit_creation_method
;
Olex2 1.5
(compiled 2023.03.06 svn.rbb2c1857 for OlexSys, GUI svn.r6748)
;
_audit_update_record
;
2023-11-25 deposited with the CCDC.	2023-12-14 downloaded from the CCDC.
;
_cell_angle_alpha 90
_cell_angle_beta 90
_cell_angle_gamma 90
_cell_formula_units_Z 4
_cell_length_a 8.5075(2)
_cell_length_b 9.6128(2)
_cell_length_c 16.4841(4)
_cell_measurement_reflns_used 9036
_cell_measurement_temperature 99.9(6)
_cell_measurement_theta_max 78.5180
_cell_measurement_theta_min 4.5800
_cell_volume 1348.08(5)
_computing_cell_refinement 'CrysAlisPro 1.171.42.101a (Rigaku OD, 2023)'
_computing_data_collection 'CrysAlisPro 1.171.42.101a (Rigaku OD, 2023)'
_computing_data_reduction 'CrysAlisPro 1.171.42.101a (Rigaku OD, 2023)'
_computing_molecular_graphics 'Olex2 1.5 (Dolomanov et al., 2009)'
_computing_publication_material 'Olex2 1.5 (Dolomanov et al., 2009)'
_computing_structure_refinement 'SHELXL 2018/3 (Sheldrick, 2015)'
_computing_structure_solution 'SHELXT 2018/2 (Sheldrick, 2018)'
_diffrn_ambient_temperature 100.15
_diffrn_detector_area_resol_mean 10.0000
_diffrn_detector_type HyPix
_diffrn_measured_fraction_theta_full 1.000
_diffrn_measured_fraction_theta_max 0.985
_diffrn_measurement_details
;
List of Runs (angles in degrees, time in seconds):

  # Type    Start    End  Width  t~exp~   \w     \q     \k     \f   Frames
#--------------------------------------------------------------------------
  1  \w   -107.00 -78.00   0.50    0.20    --  -47.50   0.00-120.00   58
  2  \w   -105.00 -79.00   0.50    0.20    --  -47.50   0.00 -30.00   52
  3  \w   -119.00 -94.00   0.50    0.20    --  -47.50   0.00 150.00   50
  4  \w    -11.00  28.00   0.50    0.20    --  -47.50  19.00 150.00   78
  5  \w    -59.00  17.00   0.50    0.20    --  -47.50  57.00  90.00  152
  6  \w     51.00 110.00   0.50    1.00    --  113.25-125.00-120.00  118
  7  \w     81.00 106.00   0.50    1.00    --  113.25 -94.00-180.00   50
  8  \w     42.00  68.00   0.50    1.00    --  113.25 -94.00-180.00   52
  9  \w     78.00 106.00   0.50    1.00    --  113.25 -94.00-120.00   56
 10  \w     57.00  83.00   0.50    1.00    --  113.25 -94.00 -60.00   52
 11  \w     60.00 105.00   0.50    1.00    --  113.25-110.00  48.00   90
 12  \w     46.00  71.00   0.50    1.00    --  113.25 -61.00 -90.00   50
 13  \w     44.00  71.00   0.50    1.00    --  113.25 -61.00-120.00   54
 14  \w     64.00  92.00   0.50    0.20    --   47.50-125.00-120.00   56
 15  \w     15.00  65.00   0.50    0.20    --   47.50-110.00  48.00  100
 16  \w    103.00 174.00   0.50    1.00    --  113.25  30.00-120.00  142
 17  \w    104.00 178.00   0.50    1.00    --  113.25  45.00 -60.00  148
 18  \w    102.00 128.00   0.50    1.00    --  113.25  45.00 -30.00   52
 19  \w     25.00 118.00   0.50    0.20    --   47.50  77.00 150.00  186
 20  \w     82.00 143.00   0.50    1.00    --  113.25 110.00 143.00  122
 21  \w     94.00 119.00   0.50    1.00    --  113.25 125.00   0.00   50
 22  \w    131.00 174.00   0.50    1.00    --  113.25 125.00   0.00   86
 23  \w    -73.00  -8.00   0.50    0.20    --  -47.50 110.00 143.00  130
 24  \w   -108.00 -56.00   0.50    1.00    -- -106.00 110.00 143.00  104
 25  \w    -95.00 -46.00   0.50    1.00    -- -106.00 125.00  60.00   98
 26  \w   -107.00 -40.00   0.50    1.00    -- -106.00 105.00  52.62  134
 27  \w   -111.00 -38.00   0.50    1.00    -- -106.00 125.00 -60.00  146
 28  \w    -75.00 -35.00   0.50    1.00    -- -106.00  61.00  60.00   80
 29  \w    -62.00 -34.00   0.50    1.00    -- -106.00  61.00 120.00   56
 30  \w    -67.00 -36.00   0.50    1.00    -- -106.00  61.00   0.00   62
 31  \w    -75.00 -33.00   0.50    1.00    -- -106.00  61.00 -90.00   84
 32  \w    -69.00 -36.00   0.50    1.00    -- -106.00  61.00-180.00   66
 33  \w   -142.00 -92.00   0.50    1.00    -- -106.00-110.00  48.00  100
;
_diffrn_measurement_device 'four-circle diffractometer'
_diffrn_measurement_device_type 'XtaLAB Synergy, Single source at home/near, HyPix'
_diffrn_measurement_method '\w scans'
_diffrn_radiation_type CuK\a
_diffrn_radiation_wavelength 1.54184
_diffrn_reflns_av_R_equivalents 0.0388
_diffrn_reflns_av_unetI/netI 0.0293
_diffrn_reflns_Laue_measured_fraction_full 1.000
_diffrn_reflns_Laue_measured_fraction_max 0.985
_diffrn_reflns_limit_h_max 10
_diffrn_reflns_limit_h_min -10
_diffrn_reflns_limit_k_max 12
_diffrn_reflns_limit_k_min -10
_diffrn_reflns_limit_l_max 20
_diffrn_reflns_limit_l_min -20
_diffrn_reflns_number 13761
_diffrn_reflns_point_group_measured_fraction_full 0.997
_diffrn_reflns_point_group_measured_fraction_max 0.968
_diffrn_reflns_theta_full 67.684
_diffrn_reflns_theta_max 79.313
_diffrn_reflns_theta_min 5.327
_exptl_absorpt_coefficient_mu 0.508
_exptl_absorpt_correction_T_max 1.000
_exptl_absorpt_correction_T_min 0.780
_exptl_absorpt_correction_type gaussian
_exptl_absorpt_process_details
;
CrysAlisPro 1.171.42.101a (Rigaku Oxford Diffraction, 2023)
Numerical absorption correction based on gaussian integration over
a multifaceted crystal model
Empirical absorption correction using spherical harmonics,
implemented in SCALE3 ABSPACK scaling algorithm.
;
_exptl_crystal_colour colourless
_exptl_crystal_colour_primary colourless
_exptl_crystal_density_diffrn 1.164
_exptl_crystal_description needle
_exptl_crystal_F_000 508
_exptl_crystal_size_max 0.2
_exptl_crystal_size_mid 0.12
_exptl_crystal_size_min 0.05
_refine_diff_density_max 0.299
_refine_diff_density_min -0.244
_refine_diff_density_rms 0.047
_refine_ls_abs_structure_details
;
 Flack x determined using 1039 quotients [(I+)-(I-)]/[(I+)+(I-)]
 (Parsons, Flack and Wagner, Acta Cryst. B69 (2013) 249-259).
;
_refine_ls_abs_structure_Flack 1.1(4)
_refine_ls_extinction_method none
_refine_ls_goodness_of_fit_ref 1.083
_refine_ls_hydrogen_treatment constr
_refine_ls_matrix_type full
_refine_ls_number_parameters 186
_refine_ls_number_reflns 2832
_refine_ls_number_restraints 0
_refine_ls_restrained_S_all 1.083
_refine_ls_R_factor_all 0.0490
_refine_ls_R_factor_gt 0.0454
_refine_ls_shift/su_max 0.000
_refine_ls_shift/su_mean 0.000
_refine_ls_structure_factor_coef Fsqd
_refine_ls_weighting_details 'w=1/[\s^2^(Fo^2^)+(0.0697P)^2^+0.2881P] where P=(Fo^2^+2Fc^2^)/3'
_refine_ls_weighting_scheme calc
_refine_ls_wR_factor_gt 0.1197
_refine_ls_wR_factor_ref 0.1290
_reflns_Friedel_coverage 0.696
_reflns_Friedel_fraction_full 0.993
_reflns_Friedel_fraction_max 0.944
_reflns_number_gt 2657
_reflns_number_total 2832
_reflns_threshold_expression 'I > 2\s(I)'
_cod_data_source_file d3sc06409c2.cif
_cod_data_source_block ry_1_183b_1
_cod_depositor_comments 'Adding full bibliography for 1570559.cif.'
_cod_database_code 1570559
_shelx_shelxl_version_number 2018/3
_shelx_space_group_comment
;
The symmetry employed for this shelxl refinement is uniquely defined
by the following loop, which should always be used as a source of
symmetry information in preference to the above space-group names.
They are only intended as comments.
;
_shelx_estimated_absorpt_t_max 0.975
_shelx_estimated_absorpt_t_min 0.905
_olex2_refinement_description
;
1. Others
 Fixed Sof: C15B(0.5) H15A(0.5) H15B(0.5) H15C(0.5) C16B(0.5) H16A(0.5)
 H16B(0.5) H16C(0.5) C15A(0.5) H15D(0.5) H15E(0.5) H15F(0.5) C16A(0.5)
 H16D(0.5) H16E(0.5) H16F(0.5)
2.a Aromatic/amide H refined with riding coordinates:
 C3(H3), C4(H4), C5(H5), C8(H8), C9(H9), C10(H10), C11(H11), C12(H12), C17(H17)
2.b Idealised Me refined as rotating group:
 C1(H1A,H1B,H1C), C15B(H15A,H15B,H15C), C16B(H16A,H16B,H16C), C15A(H15D,H15E,
 H15F), C16A(H16D,H16E,H16F)
;
_olex2_submission_special_instructions 'No special instructions were received'
_oxdiff_exptl_absorpt_empirical_details
;
Empirical correction (ABSPACK) includes:
- Absorption correction using spherical harmonics
- Frame scaling
;

loop_
_space_group_symop_operation_xyz
'x, y, z'
'-x+1/2, -y, z+1/2'
'-x, y+1/2, -z+1/2'
'x+1/2, -y+1/2, -z'

loop_
_atom_site_label
_atom_site_type_symbol
_atom_site_fract_x
_atom_site_fract_y
_atom_site_fract_z
_atom_site_U_iso_or_equiv
_atom_site_adp_type
_atom_site_occupancy
_atom_site_site_symmetry_order
_atom_site_calc_flag
_atom_site_refinement_flags_posn
_atom_site_refinement_flags_adp
_atom_site_refinement_flags_occupancy
_atom_site_disorder_assembly
_atom_site_disorder_group
N1 N 0.0943(3) 0.4032(3) 0.15221(14) 0.0546(7) Uani 1 1 d . . . . .
C1 C -0.0019(3) 0.4166(4) 0.08461(18) 0.0540(8) Uani 1 1 d . . . . .
H1A H 0.043715 0.484784 0.047229 0.081 Uiso 1 1 calc R U . . .
H1B H -0.106400 0.447951 0.101648 0.081 Uiso 1 1 calc R U . . .
H1C H -0.010896 0.326404 0.057246 0.081 Uiso 1 1 calc R U . . .
C2 C 0.2554(3) 0.3861(2) 0.14704(13) 0.0314(5) Uani 1 1 d . . . . .
C3 C 0.3465(3) 0.3755(3) 0.07703(13) 0.0339(5) Uani 1 1 d . . . . .
H3 H 0.299485 0.377075 0.024752 0.041 Uiso 1 1 calc R U . . .
C4 C 0.5081(3) 0.3627(3) 0.08613(15) 0.0376(5) Uani 1 1 d . . . . .
H4 H 0.572742 0.354475 0.039381 0.045 Uiso 1 1 calc R U . . .
C5 C 0.5763(3) 0.3616(2) 0.16235(14) 0.0349(5) Uani 1 1 d . . . . .
H5 H 0.687277 0.353766 0.166922 0.042 Uiso 1 1 calc R U . . .
C6 C 0.4848(2) 0.3720(2) 0.23330(13) 0.0270(4) Uani 1 1 d . . . . .
C7 C 0.5715(2) 0.3736(2) 0.31225(13) 0.0275(4) Uani 1 1 d . . . . .
C8 C 0.6366(3) 0.4974(2) 0.34036(15) 0.0325(5) Uani 1 1 d . . . . .
H8 H 0.617070 0.581522 0.311832 0.039 Uiso 1 1 calc R U . . .
C9 C 0.7299(3) 0.4996(3) 0.40962(15) 0.0359(5) Uani 1 1 d . . . . .
H9 H 0.773994 0.584850 0.427842 0.043 Uiso 1 1 calc R U . . .
C10 C 0.7584(3) 0.3788(3) 0.45184(15) 0.0367(5) Uani 1 1 d . . . . .
H10 H 0.822900 0.380015 0.498891 0.044 Uiso 1 1 calc R U . . .
C11 C 0.6924(4) 0.2555(2) 0.42512(16) 0.0437(6) Uani 1 1 d . . . . .
H11 H 0.710566 0.172190 0.454639 0.052 Uiso 1 1 calc R U . . .
C12 C 0.5999(3) 0.2520(2) 0.35567(15) 0.0375(5) Uani 1 1 d . . . . .
H12 H 0.556052 0.166444 0.337798 0.045 Uiso 1 1 calc R U . . .
C13 C 0.3230(2) 0.3827(2) 0.22498(12) 0.0266(4) Uani 1 1 d . . . . .
C14 C 0.1920(3) 0.3948(3) 0.28731(14) 0.0348(5) Uani 1 1 d . . . . .
C17 C 0.0509(3) 0.4053(4) 0.23362(17) 0.0557(9) Uani 1 1 d . . . . .
H17 H -0.054282 0.412524 0.252517 0.067 Uiso 1 1 calc R U . . .
C15B C 0.2005(6) 0.3073(5) 0.3604(3) 0.0354(10) Uani 0.5 1 d . . P A 1
H15A H 0.290134 0.336371 0.393653 0.053 Uiso 0.5 1 calc R U P A 1
H15B H 0.213661 0.209772 0.344489 0.053 Uiso 0.5 1 calc R U P A 1
H15C H 0.103276 0.317480 0.391759 0.053 Uiso 0.5 1 calc R U P A 1
C16B C 0.1932(6) 0.5605(5) 0.3215(3) 0.0314(9) Uani 0.5 1 d . . P A 1
H16A H 0.105924 0.574064 0.359414 0.047 Uiso 0.5 1 calc R U P A 1
H16B H 0.181662 0.624437 0.275543 0.047 Uiso 0.5 1 calc R U P A 1
H16C H 0.292908 0.579094 0.349229 0.047 Uiso 0.5 1 calc R U P A 1
C15A C 0.1550(6) 0.2332(5) 0.3162(3) 0.0350(10) Uani 0.5 1 d . . P A 2
H15D H 0.248909 0.193570 0.341686 0.052 Uiso 0.5 1 calc R U P A 2
H15E H 0.125948 0.177282 0.268831 0.052 Uiso 0.5 1 calc R U P A 2
H15F H 0.068101 0.233150 0.355275 0.052 Uiso 0.5 1 calc R U P A 2
C16A C 0.2165(6) 0.4807(5) 0.3555(3) 0.0344(10) Uani 0.5 1 d . . P A 2
H16D H 0.116101 0.496573 0.383125 0.052 Uiso 0.5 1 calc R U P A 2
H16E H 0.260368 0.569969 0.337854 0.052 Uiso 0.5 1 calc R U P A 2
H16F H 0.289960 0.435204 0.392769 0.052 Uiso 0.5 1 calc R U P A 2

loop_
_atom_site_aniso_label
_atom_site_aniso_U_11
_atom_site_aniso_U_22
_atom_site_aniso_U_33
_atom_site_aniso_U_23
_atom_site_aniso_U_13
_atom_site_aniso_U_12
N1 0.0263(10) 0.107(2) 0.0307(11) 0.0195(13) -0.0002(8) 0.0026(12)
C1 0.0392(14) 0.088(2) 0.0350(14) -0.0167(14) -0.0096(11) 0.0144(14)
C2 0.0292(10) 0.0382(11) 0.0268(10) 0.0065(9) 0.0007(8) -0.0052(9)
C3 0.0375(12) 0.0408(11) 0.0233(10) 0.0015(9) 0.0021(8) -0.0086(10)
C4 0.0372(12) 0.0462(13) 0.0294(11) -0.0066(10) 0.0109(9) -0.0076(10)
C5 0.0278(10) 0.0424(12) 0.0344(11) -0.0059(10) 0.0066(9) -0.0026(9)
C6 0.0263(9) 0.0261(9) 0.0286(10) -0.0001(9) 0.0022(8) -0.0009(8)
C7 0.0247(9) 0.0294(9) 0.0283(10) -0.0034(8) 0.0018(8) 0.0038(9)
C8 0.0322(10) 0.0313(10) 0.0341(11) 0.0021(9) -0.0025(9) -0.0006(8)
C9 0.0371(12) 0.0350(10) 0.0357(12) -0.0049(9) -0.0052(10) -0.0015(9)
C10 0.0394(12) 0.0374(11) 0.0334(11) -0.0048(10) -0.0075(9) 0.0089(10)
C11 0.0578(16) 0.0296(11) 0.0436(14) -0.0018(10) -0.0140(13) 0.0118(11)
C12 0.0465(13) 0.0265(10) 0.0396(13) -0.0039(9) -0.0069(11) 0.0043(10)
C13 0.0296(10) 0.0258(9) 0.0242(10) 0.0034(8) 0.0023(8) -0.0007(8)
C14 0.0254(10) 0.0507(13) 0.0282(11) 0.0054(9) 0.0042(9) 0.0014(10)
C17 0.0266(12) 0.108(3) 0.0321(13) -0.0233(15) -0.0009(10) 0.0113(14)
C15B 0.034(2) 0.045(2) 0.027(2) 0.0051(19) 0.0011(19) -0.0039(19)
C16B 0.028(2) 0.034(2) 0.033(2) -0.0081(19) 0.0029(18) 0.0028(18)
C15A 0.035(2) 0.038(2) 0.032(2) 0.0038(19) 0.0064(18) -0.0111(19)
C16A 0.033(2) 0.039(3) 0.031(2) -0.011(2) 0.0058(19) 0.0013(19)

loop_
_atom_type_symbol
_atom_type_description
_atom_type_scat_dispersion_real
_atom_type_scat_dispersion_imag
_atom_type_scat_source
C C 0.0181 0.0091 'International Tables Vol C Tables 4.2.6.8 and 6.1.1.4'
H H 0.0000 0.0000 'International Tables Vol C Tables 4.2.6.8 and 6.1.1.4'
N N 0.0311 0.0180 'International Tables Vol C Tables 4.2.6.8 and 6.1.1.4'

loop_
_exptl_crystal_face_index_h
_exptl_crystal_face_index_k
_exptl_crystal_face_index_l
_exptl_crystal_face_perp_dist
2 0 -10 0.0456
-2 0 10 0.0269
-1 6 -2 0.0724
1 -6 2 0.0780
5 0 -5 0.0281
-5 0 5 0.0234
6 0 0 0.0288
-6 0 0 0.0347

loop_
_geom_angle_atom_site_label_1
_geom_angle_atom_site_label_2
_geom_angle_atom_site_label_3
_geom_angle
_geom_angle_site_symmetry_1
_geom_angle_site_symmetry_3
_geom_angle_publ_flag
C1 N1 C17 128.0(2) . . ?
C2 N1 C1 123.1(2) . . ?
C2 N1 C17 108.9(2) . . ?
N1 C1 H1A 109.5 . . ?
N1 C1 H1B 109.5 . . ?
N1 C1 H1C 109.5 . . ?
H1A C1 H1B 109.5 . . ?
H1A C1 H1C 109.5 . . ?
H1B C1 H1C 109.5 . . ?
N1 C2 C3 127.6(2) . . ?
N1 C2 C13 110.6(2) . . ?
C3 C2 C13 121.8(2) . . ?
C2 C3 H3 121.1 . . ?
C4 C3 C2 117.9(2) . . ?
C4 C3 H3 121.1 . . ?
C3 C4 H4 119.5 . . ?
C5 C4 C3 120.9(2) . . ?
C5 C4 H4 119.5 . . ?
C4 C5 H5 119.3 . . ?
C4 C5 C6 121.4(2) . . ?
C6 C5 H5 119.3 . . ?
C5 C6 C7 116.76(18) . . ?
C13 C6 C5 118.15(19) . . ?
C13 C6 C7 125.08(19) . . ?
C8 C7 C6 119.62(19) . . ?
C12 C7 C6 121.64(19) . . ?
C12 C7 C8 118.5(2) . . ?
C7 C8 H8 119.6 . . ?
C9 C8 C7 120.9(2) . . ?
C9 C8 H8 119.6 . . ?
C8 C9 H9 119.9 . . ?
C10 C9 C8 120.2(2) . . ?
C10 C9 H9 119.9 . . ?
C9 C10 H10 120.3 . . ?
C9 C10 C11 119.4(2) . . ?
C11 C10 H10 120.3 . . ?
C10 C11 H11 119.6 . . ?
C10 C11 C12 120.9(2) . . ?
C12 C11 H11 119.6 . . ?
C7 C12 H12 119.9 . . ?
C11 C12 C7 120.1(2) . . ?
C11 C12 H12 119.9 . . ?
C2 C13 C14 108.39(19) . . ?
C6 C13 C2 119.81(19) . . ?
C6 C13 C14 131.79(19) . . ?
C13 C14 C16B 107.0(2) . . ?
C13 C14 C15A 105.2(2) . . ?
C17 C14 C13 101.17(18) . . ?
C17 C14 C16B 98.0(3) . . ?
C17 C14 C15A 94.7(3) . . ?
C15B C14 C13 118.3(3) . . ?
C15B C14 C17 124.3(3) . . ?
C15B C14 C16B 105.4(3) . . ?
C16A C14 C13 118.4(3) . . ?
C16A C14 C17 123.4(3) . . ?
C16A C14 C15A 110.4(3) . . ?
N1 C17 C14 110.9(2) . . ?
N1 C17 H17 124.5 . . ?
C14 C17 H17 124.5 . . ?
C14 C15B H15A 109.5 . . ?
C14 C15B H15B 109.5 . . ?
C14 C15B H15C 109.5 . . ?
H15A C15B H15B 109.5 . . ?
H15A C15B H15C 109.5 . . ?
H15B C15B H15C 109.5 . . ?
C14 C16B H16A 109.5 . . ?
C14 C16B H16B 109.5 . . ?
C14 C16B H16C 109.5 . . ?
H16A C16B H16B 109.5 . . ?
H16A C16B H16C 109.5 . . ?
H16B C16B H16C 109.5 . . ?
C14 C15A H15D 109.5 . . ?
C14 C15A H15E 109.5 . . ?
C14 C15A H15F 109.5 . . ?
H15D C15A H15E 109.5 . . ?
H15D C15A H15F 109.5 . . ?
H15E C15A H15F 109.5 . . ?
C14 C16A H16D 109.5 . . ?
C14 C16A H16E 109.5 . . ?
C14 C16A H16F 109.5 . . ?
H16D C16A H16E 109.5 . . ?
H16D C16A H16F 109.5 . . ?
H16E C16A H16F 109.5 . . ?

loop_
_geom_bond_atom_site_label_1
_geom_bond_atom_site_label_2
_geom_bond_distance
_geom_bond_site_symmetry_2
_geom_bond_publ_flag
N1 C1 1.388(3) . ?
N1 C2 1.383(3) . ?
N1 C17 1.392(3) . ?
C1 H1A 0.9800 . ?
C1 H1B 0.9800 . ?
C1 H1C 0.9800 . ?
C2 C3 1.394(3) . ?
C2 C13 1.408(3) . ?
C3 H3 0.9500 . ?
C3 C4 1.389(3) . ?
C4 H4 0.9500 . ?
C4 C5 1.384(3) . ?
C5 H5 0.9500 . ?
C5 C6 1.409(3) . ?
C6 C7 1.496(3) . ?
C6 C13 1.387(3) . ?
C7 C8 1.392(3) . ?
C7 C12 1.392(3) . ?
C8 H8 0.9500 . ?
C8 C9 1.390(3) . ?
C9 H9 0.9500 . ?
C9 C10 1.376(3) . ?
C10 H10 0.9500 . ?
C10 C11 1.383(4) . ?
C11 H11 0.9500 . ?
C11 C12 1.390(3) . ?
C12 H12 0.9500 . ?
C13 C14 1.520(3) . ?
C14 C17 1.495(3) . ?
C14 C15B 1.471(5) . ?
C14 C16B 1.689(5) . ?
C14 C15A 1.655(5) . ?
C14 C16A 1.410(5) . ?
C17 H17 0.9500 . ?
C15B H15A 0.9800 . ?
C15B H15B 0.9800 . ?
C15B H15C 0.9800 . ?
C16B H16A 0.9800 . ?
C16B H16B 0.9800 . ?
C16B H16C 0.9800 . ?
C15A H15D 0.9800 . ?
C15A H15E 0.9800 . ?
C15A H15F 0.9800 . ?
C16A H16D 0.9800 . ?
C16A H16E 0.9800 . ?
C16A H16F 0.9800 . ?

loop_
_geom_torsion_atom_site_label_1
_geom_torsion_atom_site_label_2
_geom_torsion_atom_site_label_3
_geom_torsion_atom_site_label_4
_geom_torsion
_geom_torsion_site_symmetry_1
_geom_torsion_site_symmetry_2
_geom_torsion_site_symmetry_3
_geom_torsion_site_symmetry_4
_geom_torsion_publ_flag
N1 C2 C3 C4 178.2(3) . . . . ?
N1 C2 C13 C6 -177.4(2) . . . . ?
N1 C2 C13 C14 1.7(3) . . . . ?
C1 N1 C2 C3 -2.0(5) . . . . ?
C1 N1 C2 C13 176.9(3) . . . . ?
C1 N1 C17 C14 -177.0(3) . . . . ?
C2 N1 C17 C14 2.4(4) . . . . ?
C2 C3 C4 C5 -0.5(4) . . . . ?
C2 C13 C14 C17 -0.2(3) . . . . ?
C2 C13 C14 C15B 139.1(3) . . . . ?
C2 C13 C14 C16B -102.2(3) . . . . ?
C2 C13 C14 C15A 97.8(2) . . . . ?
C2 C13 C14 C16A -138.4(3) . . . . ?
C3 C2 C13 C6 1.6(3) . . . . ?
C3 C2 C13 C14 -179.3(2) . . . . ?
C3 C4 C5 C6 0.7(4) . . . . ?
C4 C5 C6 C7 -178.4(2) . . . . ?
C4 C5 C6 C13 0.3(3) . . . . ?
C5 C6 C7 C8 82.2(3) . . . . ?
C5 C6 C7 C12 -92.7(3) . . . . ?
C5 C6 C13 C2 -1.4(3) . . . . ?
C5 C6 C13 C14 179.8(2) . . . . ?
C6 C7 C8 C9 -174.1(2) . . . . ?
C6 C7 C12 C11 174.4(2) . . . . ?
C6 C13 C14 C17 178.7(3) . . . . ?
C6 C13 C14 C15B -42.0(4) . . . . ?
C6 C13 C14 C16B 76.7(3) . . . . ?
C6 C13 C14 C15A -83.3(3) . . . . ?
C6 C13 C14 C16A 40.5(4) . . . . ?
C7 C6 C13 C2 177.18(19) . . . . ?
C7 C6 C13 C14 -1.6(4) . . . . ?
C7 C8 C9 C10 -0.4(4) . . . . ?
C8 C7 C12 C11 -0.4(4) . . . . ?
C8 C9 C10 C11 -0.6(4) . . . . ?
C9 C10 C11 C12 1.0(4) . . . . ?
C10 C11 C12 C7 -0.5(4) . . . . ?
C12 C7 C8 C9 0.9(3) . . . . ?
C13 C2 C3 C4 -0.6(4) . . . . ?
C13 C6 C7 C8 -96.5(3) . . . . ?
C13 C6 C7 C12 88.7(3) . . . . ?
C13 C14 C17 N1 -1.3(3) . . . . ?
C17 N1 C2 C3 178.5(3) . . . . ?
C17 N1 C2 C13 -2.5(4) . . . . ?
C15B C14 C17 N1 -137.3(4) . . . . ?
C16B C14 C17 N1 107.9(3) . . . . ?
C15A C14 C17 N1 -107.8(3) . . . . ?
C16A C14 C17 N1 134.0(4) . . . . ?
